data_4510546
loop_
_publ_author_name
'Qian, Jun'
'Hu, Jingchun'
'Yoshikawa, Hirofumi'
'Zhang, Jinfang'
'Awaga, Kunio'
'Zhang, Chi'

_publ_section_title
;
 A Three-Dimensional Hetero-Bimetallic Coordination Polymer with Unusual
 (4,5)-Connected Topology and Ferrimagnetic Property Based on
 Octacyanotungstate and Polydentate Ligand
;
_journal_issue 5
_journal_name_full 'Crystal Growth &amp; Design'
_journal_page_first 2288
_journal_paper_doi 10.1021/cg4019053
_journal_volume 14
_journal_year 2014
_chemical_formula_sum 'C40 H56 Cl0 Mn3 N32 O4 W2'
_chemical_formula_weight 1549.37
_chemical_name_systematic ?
_space_group_IT_number 14
_symmetry_cell_setting monoclinic
_symmetry_space_group_name_Hall '-P 2ybc'
_symmetry_space_group_name_H-M 'P 1 21/c 1'
_atom_sites_solution_hydrogens geom
_atom_sites_solution_primary direct
_atom_sites_solution_secondary difmap
_audit_creation_method SHELXL-97
_cell_angle_alpha 90.00
_cell_angle_beta 106.30(3)
_cell_angle_gamma 90.00
_cell_formula_units_Z 2
_cell_length_a 7.3941(15)
_cell_length_b 15.280(3)
_cell_length_c 23.345(5)
_cell_measurement_reflns_used 11127
_cell_measurement_temperature 293(2)
_cell_measurement_theta_max 25.50
_cell_measurement_theta_min 2.67
_cell_volume 2531.5(10)
_computing_cell_refinement 'CrystalClear (Rigaku Corp., 2000)'
_computing_data_collection 'CrystalClear (Rigaku Corp., 2000)'
_computing_data_reduction 'CrystalClear (Rigaku Corp., 2000)'
_computing_molecular_graphics SHELXTL
_computing_publication_material SHELXTL
_computing_structure_refinement 'SHELXL-97 (Sheldrick, 1997)'
_computing_structure_solution 'SHELXS-97 (Sheldrick, 1990)'
_diffrn_ambient_temperature 293(2)
_diffrn_measured_fraction_theta_full 0.963
_diffrn_measured_fraction_theta_max 0.963
_diffrn_measurement_device_type 'CCD area detector'
_diffrn_measurement_method 'phi and omega scans'
_diffrn_radiation_monochromator graphite
_diffrn_radiation_source 'fine-focus sealed tube'
_diffrn_radiation_type MoK\a
_diffrn_radiation_wavelength 0.71073
_diffrn_reflns_av_R_equivalents 0.0292
_diffrn_reflns_av_sigmaI/netI 0.0419
_diffrn_reflns_limit_h_max 8
_diffrn_reflns_limit_h_min -8
_diffrn_reflns_limit_k_max 18
_diffrn_reflns_limit_k_min -15
_diffrn_reflns_limit_l_max 28
_diffrn_reflns_limit_l_min -23
_diffrn_reflns_number 11127
_diffrn_reflns_theta_full 25.50
_diffrn_reflns_theta_max 25.50
_diffrn_reflns_theta_min 2.67
_exptl_absorpt_coefficient_mu 5.334
_exptl_absorpt_correction_T_max 1.172
_exptl_absorpt_correction_T_min -0.821
_exptl_absorpt_correction_type multi-scan
_exptl_absorpt_process_details 'SADABS(Bruker, 2002)'
_exptl_crystal_colour red
_exptl_crystal_density_diffrn 2.033
_exptl_crystal_density_meas 2.033
_exptl_crystal_density_method 'not measured'
_exptl_crystal_description prism
_exptl_crystal_F_000 1549
_exptl_crystal_size_max 0.25
_exptl_crystal_size_mid 0.22
_exptl_crystal_size_min 0.2
_refine_diff_density_max 1.172
_refine_diff_density_min -0.821
_refine_diff_density_rms 0.154
_refine_ls_extinction_method none
_refine_ls_goodness_of_fit_ref 1.160
_refine_ls_hydrogen_treatment mixed
_refine_ls_matrix_type full
_refine_ls_number_parameters 319
_refine_ls_number_reflns 4532
_refine_ls_number_restraints 0
_refine_ls_restrained_S_all 1.160
_refine_ls_R_factor_all 0.0486
_refine_ls_R_factor_gt 0.0434
_refine_ls_shift/su_max 0.001
_refine_ls_shift/su_mean 0.000
_refine_ls_structure_factor_coef Fsqd
_refine_ls_weighting_details 'calc w=1/[\s^2^(Fo^2^)+(0.0227P)^2^+19.1640P] where P=(Fo^2^+2Fc^2^)/3'
_refine_ls_weighting_scheme calc
_refine_ls_wR_factor_gt 0.0882
_refine_ls_wR_factor_ref 0.0907
_reflns_number_gt 4148
_reflns_number_total 4532
_reflns_threshold_expression >2sigma(I)
_cod_data_source_file cg4019053_si_002.cif
_cod_data_source_block s
_cod_depositor_comments 'Adding full bibliography for 4510546.cif.'
_cod_original_cell_volume 2531.6(10)
_cod_original_sg_symbol_H-M 'P 21/c '
_cod_database_code 4510546

loop_
_symmetry_equiv_pos_as_xyz
'x, y, z'
'-x, y+1/2, -z+1/2'
'-x, -y, -z'
'x, -y-1/2, z-1/2'

loop_
_atom_site_label
_atom_site_type_symbol
_atom_site_fract_x
_atom_site_fract_y
_atom_site_fract_z
_atom_site_U_iso_or_equiv
_atom_site_adp_type
_atom_site_occupancy
_atom_site_symmetry_multiplicity
_atom_site_calc_flag
_atom_site_refinement_flags
W1 W -0.06037(4) -0.330878(17) -0.303522(12) 0.01687(10) Uani 1 1 d .
Mn1 Mn 0.0000 -0.5000 -0.5000 0.0243(4) Uani 1 2 d S
Mn2 Mn 0.51095(15) -0.57897(7) -0.24168(5) 0.0196(2) Uani 1 1 d .
O1 O 0.2083(7) -0.3948(4) -0.4928(2) 0.0328(13) Uani 1 1 d .
N1 N -0.2696(9) -0.4914(4) -0.2530(3) 0.0322(16) Uani 1 1 d .
N2 N -0.1149(11) -0.1953(5) -0.4181(3) 0.0430(19) Uani 1 1 d .
N3 N -0.5019(10) -0.3534(5) -0.3882(3) 0.0364(17) Uani 1 1 d .
N4 N -0.0503(9) -0.4529(5) -0.4186(3) 0.0315(15) Uani 1 1 d .
N5 N 0.0755(11) -0.3180(6) -0.1560(3) 0.0467(19) Uani 1 1 d .
N6 N 0.3039(9) -0.4673(4) -0.2614(3) 0.0295(15) Uani 1 1 d .
N7 N -0.2834(9) -0.1636(4) -0.2667(3) 0.0301(15) Uani 1 1 d .
N8 N 0.2924(9) -0.1915(4) -0.2780(3) 0.0291(15) Uani 1 1 d .
N9 N 0.3340(9) -0.7463(4) -0.4147(3) 0.0301(15) Uani 1 1 d .
N10 N 0.4487(8) -0.6263(4) -0.3433(2) 0.0201(13) Uani 1 1 d .
N11 N 0.2369(8) -0.5958(4) -0.4431(3) 0.0227(13) Uani 1 1 d .
N12 N 0.5635(8) -0.6413(4) -0.4319(3) 0.0261(14) Uani 1 1 d .
C1 C -0.1936(10) -0.4377(5) -0.2699(3) 0.0263(17) Uani 1 1 d .
C2 C -0.0944(11) -0.2422(5) -0.3790(3) 0.0282(17) Uani 1 1 d .
C3 C -0.3512(10) -0.3440(5) -0.3581(3) 0.0255(16) Uani 1 1 d .
C4 C -0.0496(10) -0.4129(5) -0.3772(3) 0.0236(16) Uiso 1 1 d .
C5 C 0.0314(11) -0.3207(5) -0.2064(3) 0.0252(16) Uani 1 1 d .
C6 C 0.1821(10) -0.4193(4) -0.2750(3) 0.0196(15) Uani 1 1 d .
C7 C -0.2029(10) -0.2220(5) -0.2784(3) 0.0253(16) Uani 1 1 d .
C8 C 0.1733(10) -0.2424(5) -0.2875(3) 0.0239(16) Uani 1 1 d .
C9 C 0.4993(11) -0.7337(6) -0.4375(3) 0.0321(18) Uani 1 1 d .
H9A H 0.4670 -0.7510 -0.4792 0.039 Uiso 1 1 calc R
H9B H 0.6013 -0.7710 -0.4155 0.039 Uiso 1 1 calc R
C10 C 0.2928(10) -0.5715(5) -0.3791(3) 0.0237(16) Uani 1 1 d .
H10A H 0.3314 -0.5106 -0.3751 0.028 Uiso 1 1 calc R
H10B H 0.1848 -0.5776 -0.3635 0.028 Uiso 1 1 calc R
C11 C 0.4051(11) -0.5866(6) -0.4651(3) 0.0292(18) Uani 1 1 d .
C12 C 0.1813(10) -0.6895(5) -0.4481(3) 0.0276(17) Uani 1 1 d .
H12A H 0.0726 -0.6972 -0.4330 0.033 Uiso 1 1 calc R
H12B H 0.1452 -0.7066 -0.4897 0.033 Uiso 1 1 calc R
C13 C 0.3878(11) -0.7196(5) -0.3518(3) 0.0256(16) Uani 1 1 d .
H13A H 0.4898 -0.7567 -0.3295 0.031 Uiso 1 1 calc R
H13B H 0.2814 -0.7283 -0.3358 0.031 Uiso 1 1 calc R
C14 C 0.6126(10) -0.6162(5) -0.3684(3) 0.0264(17) Uani 1 1 d .
H14A H 0.6546 -0.5558 -0.3642 0.032 Uiso 1 1 calc R
H14B H 0.7158 -0.6525 -0.3460 0.032 Uiso 1 1 calc R
N13 N 0.5836(10) -0.5508(5) -0.1415(3) 0.0376(17) Uiso 1 1 d .
N14 N 0.850(2) -0.5145(12) -0.0472(8) 0.035(4) Uiso 0.40 1 d P
N14' N 0.813(3) -0.4203(13) -0.0932(9) 0.089(6) Uiso 0.60 1 d P
N15 N 0.639(3) -0.6263(12) -0.0372(8) 0.075(5) Uiso 0.60 1 d P
N15' N 0.742(6) -0.674(3) -0.0656(18) 0.128(13) Uiso 0.40 1 d P
N16 N 0.529(3) -0.4715(15) -0.0542(10) 0.171(7) Uiso 1 1 d .
C15 C 0.581(3) -0.6330(13) -0.1016(9) 0.116(6) Uiso 1 1 d .
C16 C 0.461(5) -0.499(2) -0.1262(17) 0.227(14) Uiso 1 1 d .
C17 C 0.803(4) -0.5272(17) -0.1104(12) 0.161(9) Uiso 1 1 d .
C18 C 0.511(4) -0.5647(16) -0.0255(12) 0.168(9) Uiso 1 1 d .
H18A H 0.5356 -0.5582 0.0174 0.202 Uiso 1 1 calc R
H18B H 0.3837 -0.5863 -0.0414 0.202 Uiso 1 1 calc R
C19 C 0.757(4) -0.4468(19) -0.0348(13) 0.179(10) Uiso 1 1 d .
C20 C 0.152(3) -0.0951(12) 0.4599(8) 0.056(4) Uiso 0.60 1 d P
C20' C 0.817(3) -0.6024(17) -0.0182(11) 0.047(6) Uiso 0.40 1 d P
O2 O 0.148(5) 0.013(3) 0.3760(17) 0.366(19) Uiso 1 1 d .

loop_
_atom_site_aniso_label
_atom_site_aniso_U_11
_atom_site_aniso_U_22
_atom_site_aniso_U_33
_atom_site_aniso_U_23
_atom_site_aniso_U_13
_atom_site_aniso_U_12
W1 0.01655(15) 0.01524(15) 0.01818(16) -0.00149(12) 0.00382(10) -0.00026(12)
Mn1 0.0236(8) 0.0306(9) 0.0183(8) -0.0023(7) 0.0053(6) 0.0035(7)
Mn2 0.0189(5) 0.0182(5) 0.0216(6) 0.0028(4) 0.0055(4) -0.0006(4)
O1 0.025(3) 0.036(3) 0.035(3) 0.000(3) 0.005(2) -0.005(2)
N1 0.030(4) 0.029(4) 0.040(4) 0.004(3) 0.013(3) -0.007(3)
N2 0.058(5) 0.035(4) 0.031(4) 0.013(3) 0.004(4) -0.002(4)
N3 0.028(4) 0.034(4) 0.041(4) -0.007(3) 0.000(3) -0.003(3)
N4 0.029(3) 0.040(4) 0.023(3) -0.004(3) 0.004(3) 0.008(3)
N5 0.047(5) 0.063(5) 0.027(4) -0.001(4) 0.007(3) -0.005(4)
N6 0.025(3) 0.026(3) 0.036(4) 0.004(3) 0.005(3) 0.006(3)
N7 0.027(3) 0.029(4) 0.036(4) -0.001(3) 0.012(3) 0.009(3)
N8 0.025(3) 0.029(4) 0.030(4) 0.003(3) 0.002(3) -0.007(3)
N9 0.032(3) 0.029(3) 0.027(3) -0.004(3) 0.005(3) 0.002(3)
N10 0.022(3) 0.027(3) 0.012(3) 0.005(2) 0.004(2) 0.001(3)
N11 0.019(3) 0.029(3) 0.020(3) 0.001(3) 0.005(3) 0.004(3)
N12 0.021(3) 0.040(4) 0.016(3) 0.000(3) 0.004(3) 0.008(3)
C1 0.021(4) 0.028(4) 0.030(4) -0.007(3) 0.007(3) 0.000(3)
C2 0.033(4) 0.028(4) 0.021(4) -0.005(3) 0.004(3) -0.002(3)
C3 0.025(4) 0.025(4) 0.027(4) 0.002(3) 0.008(3) -0.002(3)
C5 0.032(4) 0.023(4) 0.020(4) -0.003(3) 0.006(3) -0.003(3)
C6 0.024(4) 0.013(3) 0.021(4) -0.007(3) 0.005(3) -0.001(3)
C7 0.019(4) 0.027(4) 0.028(4) -0.001(3) 0.003(3) 0.002(3)
C8 0.024(4) 0.027(4) 0.020(4) -0.001(3) 0.004(3) 0.002(3)
C9 0.035(4) 0.038(5) 0.021(4) -0.012(3) 0.004(3) 0.004(4)
C10 0.029(4) 0.025(4) 0.017(4) 0.003(3) 0.005(3) 0.007(3)
C11 0.028(4) 0.042(5) 0.019(4) 0.011(3) 0.009(3) 0.008(4)
C12 0.024(4) 0.036(4) 0.021(4) -0.002(3) 0.004(3) -0.003(3)
C13 0.032(4) 0.021(4) 0.020(4) 0.002(3) 0.001(3) 0.004(3)
C14 0.021(4) 0.037(4) 0.021(4) 0.000(3) 0.005(3) 0.001(3)

loop_
_atom_type_symbol
_atom_type_description
_atom_type_scat_dispersion_real
_atom_type_scat_dispersion_imag
_atom_type_scat_source
C C 0.0033 0.0016 'International Tables Vol C Tables 4.2.6.8 and 6.1.1.4'
H H 0.0000 0.0000 'International Tables Vol C Tables 4.2.6.8 and 6.1.1.4'
Cl Cl 0.1484 0.1585 'International Tables Vol C Tables 4.2.6.8 and 6.1.1.4'
Mn Mn 0.3368 0.7283 'International Tables Vol C Tables 4.2.6.8 and 6.1.1.4'
N N 0.0061 0.0033 'International Tables Vol C Tables 4.2.6.8 and 6.1.1.4'
O O 0.0106 0.0060 'International Tables Vol C Tables 4.2.6.8 and 6.1.1.4'
W W -0.8490 6.8722 'International Tables Vol C Tables 4.2.6.8 and 6.1.1.4'

loop_
_geom_angle_atom_site_label_1
_geom_angle_atom_site_label_2
_geom_angle_atom_site_label_3
_geom_angle
_geom_angle_site_symmetry_1
_geom_angle_site_symmetry_3
C7 W1 C8 84.0(3) . .
C7 W1 C4 143.7(3) . .
C8 W1 C4 107.4(3) . .
C7 W1 C1 100.2(3) . .
C8 W1 C1 147.1(3) . .
C4 W1 C1 88.5(3) . .
C7 W1 C3 75.6(3) . .
C8 W1 C3 140.8(3) . .
C4 W1 C3 74.4(3) . .
C1 W1 C3 70.6(3) . .
C7 W1 C2 77.5(3) . .
C8 W1 C2 69.7(3) . .
C4 W1 C2 74.8(3) . .
C1 W1 C2 143.2(3) . .
C3 W1 C2 73.4(3) . .
C7 W1 C5 72.1(3) . .
C8 W1 C5 76.9(3) . .
C4 W1 C5 143.4(3) . .
C1 W1 C5 73.6(3) . .
C3 W1 C5 125.6(3) . .
C2 W1 C5 136.6(3) . .
C7 W1 C6 145.1(3) . .
C8 W1 C6 77.6(3) . .
C4 W1 C6 70.9(3) . .
C1 W1 C6 80.9(3) . .
C3 W1 C6 135.1(3) . .
C2 W1 C6 121.9(3) . .
C5 W1 C6 74.9(3) . .
N4 Mn1 N4 180.00(13) . 3_544
N4 Mn1 O1 88.8(2) . .
N4 Mn1 O1 91.2(2) 3_544 .
N4 Mn1 O1 91.2(2) . 3_544
N4 Mn1 O1 88.8(2) 3_544 3_544
O1 Mn1 O1 180.0(3) . 3_544
N4 Mn1 N11 90.2(2) . 3_544
N4 Mn1 N11 89.8(2) 3_544 3_544
O1 Mn1 N11 89.0(2) . 3_544
O1 Mn1 N11 91.0(2) 3_544 3_544
N4 Mn1 N11 89.8(2) . .
N4 Mn1 N11 90.2(2) 3_544 .
O1 Mn1 N11 91.0(2) . .
O1 Mn1 N11 89.0(2) 3_544 .
N11 Mn1 N11 180.000(2) 3_544 .
N7 Mn2 N1 177.7(3) 2_544 1_655
N7 Mn2 N8 90.0(2) 2_544 2_644
N1 Mn2 N8 91.9(3) 1_655 2_644
N7 Mn2 N6 88.3(2) 2_544 .
N1 Mn2 N6 89.8(2) 1_655 .
N8 Mn2 N6 178.3(3) 2_644 .
N7 Mn2 N13 89.1(3) 2_544 .
N1 Mn2 N13 92.2(3) 1_655 .
N8 Mn2 N13 88.9(3) 2_644 .
N6 Mn2 N13 91.0(3) . .
N7 Mn2 N10 88.4(2) 2_544 .
N1 Mn2 N10 90.5(2) 1_655 .
N8 Mn2 N10 84.5(2) 2_644 .
N6 Mn2 N10 95.5(2) . .
N13 Mn2 N10 173.0(2) . .
C1 N1 Mn2 162.3(7) . 1_455
C4 N4 Mn1 164.1(7) . .
C6 N6 Mn2 170.6(6) . .
C7 N7 Mn2 161.9(6) . 2_554
C8 N8 Mn2 171.3(6) . 2_654
C12 N9 C13 108.7(6) . .
C12 N9 C9 108.8(6) . .
C13 N9 C9 107.8(6) . .
C10 N10 C13 107.9(6) . .
C10 N10 C14 108.0(5) . .
C13 N10 C14 107.1(6) . .
C10 N10 Mn2 106.9(4) . .
C13 N10 Mn2 112.8(4) . .
C14 N10 Mn2 113.9(4) . .
C11 N11 C10 107.6(6) . .
C11 N11 C12 107.9(6) . .
C10 N11 C12 108.2(6) . .
C11 N11 Mn1 107.9(4) . .
C10 N11 Mn1 111.2(4) . .
C12 N11 Mn1 113.9(4) . .
C11 N12 C14 108.5(6) . .
C11 N12 C9 107.8(6) . .
C14 N12 C9 108.6(6) . .
N1 C1 W1 177.2(7) . .
N2 C2 W1 178.8(8) . .
N3 C3 W1 177.2(7) . .
N4 C4 W1 175.9(7) . .
N5 C5 W1 177.6(7) . .
N6 C6 W1 177.7(6) . .
N7 C7 W1 177.7(7) . .
N8 C8 W1 176.2(6) . .
N9 C9 N12 111.6(6) . .
N9 C9 H9A 109.3 . .
N12 C9 H9A 109.3 . .
N9 C9 H9B 109.3 . .
N12 C9 H9B 109.3 . .
H9A C9 H9B 108.0 . .
N10 C10 N11 112.4(6) . .
N10 C10 H10A 109.1 . .
N11 C10 H10A 109.1 . .
N10 C10 H10B 109.1 . .
N11 C10 H10B 109.1 . .
H10A C10 H10B 107.9 . .
N12 C11 N11 112.7(6) . .
N9 C12 N11 112.0(6) . .
N9 C12 H12A 109.2 . .
N11 C12 H12A 109.2 . .
N9 C12 H12B 109.2 . .
N11 C12 H12B 109.2 . .
H12A C12 H12B 107.9 . .
N9 C13 N10 112.7(6) . .
N9 C13 H13A 109.0 . .
N10 C13 H13A 109.0 . .
N9 C13 H13B 109.0 . .
N10 C13 H13B 109.0 . .
H13A C13 H13B 107.8 . .
N12 C14 N10 111.7(6) . .
N12 C14 H14A 109.3 . .
N10 C14 H14A 109.3 . .
N12 C14 H14B 109.3 . .
N10 C14 H14B 109.3 . .
H14A C14 H14B 107.9 . .
C16 N13 C15 101.3(18) . .
C16 N13 C17 115.0(19) . .
C15 N13 C17 95.1(12) . .
C16 N13 Mn2 113.9(17) . .
C15 N13 Mn2 114.7(8) . .
C17 N13 Mn2 114.6(10) . .
C19 N14 C17 110(2) . .
C19 N14 C20' 115.2(19) . .
C17 N14 C20' 108.0(18) . .
C19 N14 N14' 59.7(15) . .
C17 N14 N14' 62.2(14) . .
C20' N14 N14' 161.9(17) . .
C19 N14' C17 87.2(17) . .
C19 N14' N14 45.8(12) . .
C17 N14' N14 48.9(11) . .
C20' N15 N15' 71(2) . .
C20' N15 C18 114(2) . .
N15' N15 C18 162(3) . .
C20' N15 C15 110.1(19) . .
N15' N15 C15 59.6(19) . .
C18 N15 C15 103.5(18) . .
N15 N15' C15 63(2) . .
N15 N15' C20' 53.6(19) . .
C15 N15' C20' 101(3) . .
C18 N16 C19 106.6(19) . .
C18 N16 C16 99(2) . .
C19 N16 C16 109(2) . .
N15' C15 N15 56.9(19) . .
N15' C15 N13 125(2) . .
N15 C15 N13 120.8(15) . .
N13 C16 N16 113(3) . .
N14 C17 N13 114.4(18) . .
N14 C17 N14' 68.9(15) . .
N13 C17 N14' 107.1(16) . .
N15 C18 N16 112(2) . .
N15 C18 H18A 109.2 . .
N16 C18 H18A 109.2 . .
N15 C18 H18B 109.2 . .
N16 C18 H18B 109.2 . .
H18A C18 H18B 107.9 . .
N14 C19 N14' 74.5(17) . .
N14 C19 N16 108(2) . .
N14' C19 N16 108(2) . .
N15 C20' C20 104(2) . 2_645
N15 C20' N15' 55.9(19) . .
C20 C20' N15' 137(3) 2_645 .
N15 C20' N14 111(2) . .
C20 C20' N14 112(2) 2_645 .
N15' C20' N14 112(2) . .

loop_
_geom_bond_atom_site_label_1
_geom_bond_atom_site_label_2
_geom_bond_distance
_geom_bond_site_symmetry_2
W1 C7 2.138(8) .
W1 C8 2.142(8) .
W1 C4 2.147(8) .
W1 C1 2.164(8) .
W1 C3 2.179(8) .
W1 C2 2.180(8) .
W1 C5 2.182(7) .
W1 C6 2.194(7) .
Mn1 N4 2.159(6) .
Mn1 N4 2.159(6) 3_544
Mn1 O1 2.200(5) .
Mn1 O1 2.200(5) 3_544
Mn1 N11 2.381(6) 3_544
Mn1 N11 2.381(6) .
Mn2 N7 2.174(6) 2_544
Mn2 N1 2.175(7) 1_655
Mn2 N8 2.215(6) 2_644
Mn2 N6 2.252(6) .
Mn2 N13 2.289(7) .
Mn2 N10 2.398(6) .
N1 C1 1.127(10) .
N1 Mn2 2.175(7) 1_455
N2 C2 1.138(10) .
N3 C3 1.148(10) .
N4 C4 1.143(9) .
N5 C5 1.130(10) .
N6 C6 1.135(9) .
N7 C7 1.147(9) .
N7 Mn2 2.174(6) 2_554
N8 C8 1.149(9) .
N8 Mn2 2.215(6) 2_654
N9 C12 1.463(10) .
N9 C13 1.466(9) .
N9 C9 1.478(10) .
N10 C10 1.479(9) .
N10 C13 1.491(9) .
N10 C14 1.495(9) .
N11 C11 1.479(9) .
N11 C10 1.482(9) .
N11 C12 1.485(10) .
N12 C11 1.470(9) .
N12 C14 1.474(9) .
N12 C9 1.484(11) .
C9 H9A 0.9700 .
C9 H9B 0.9700 .
C10 H10A 0.9700 .
C10 H10B 0.9700 .
C12 H12A 0.9700 .
C12 H12B 0.9700 .
C13 H13A 0.9700 .
C13 H13B 0.9700 .
C14 H14A 0.9700 .
C14 H14B 0.9700 .
N13 C16 1.33(4) .
N13 C15 1.56(2) .
N13 C17 1.62(3) .
N14 C19 1.32(3) .
N14 C17 1.43(3) .
N14 C20' 1.56(3) .
N14 N14' 1.77(3) .
N14' C19 1.59(3) .
N14' C17 1.68(3) .
N15 C20' 1.32(3) .
N15 N15' 1.35(4) .
N15 C18 1.41(3) .
N15 C15 1.45(2) .
N15' C15 1.39(4) .
N15' C20' 1.54(5) .
N16 C18 1.60(3) .
N16 C19 1.66(3) .
N16 C16 1.67(4) .
C18 H18A 0.9700 .
C18 H18B 0.9700 .
C20 C20' 1.32(3) 2_655
C20' C20 1.32(3) 2_645

loop_
_geom_torsion_atom_site_label_1
_geom_torsion_atom_site_label_2
_geom_torsion_atom_site_label_3
_geom_torsion_atom_site_label_4
_geom_torsion
_geom_torsion_site_symmetry_1
_geom_torsion_site_symmetry_4
N4 Mn1 N4 C4 159(100) 3_544 .
O1 Mn1 N4 C4 6(2) . .
O1 Mn1 N4 C4 -174(2) 3_544 .
N11 Mn1 N4 C4 -83(2) 3_544 .
N11 Mn1 N4 C4 97(2) . .
N7 Mn2 N6 C6 -34(4) 2_544 .
N1 Mn2 N6 C6 145(4) 1_655 .
N8 Mn2 N6 C6 -34(11) 2_644 .
N13 Mn2 N6 C6 -123(4) . .
N10 Mn2 N6 C6 55(4) . .
N7 Mn2 N10 C10 83.7(5) 2_544 .
N1 Mn2 N10 C10 -94.2(5) 1_655 .
N8 Mn2 N10 C10 173.9(5) 2_644 .
N6 Mn2 N10 C10 -4.4(5) . .
N13 Mn2 N10 C10 153.0(18) . .
N7 Mn2 N10 C13 -34.7(5) 2_544 .
N1 Mn2 N10 C13 147.3(5) 1_655 .
N8 Mn2 N10 C13 55.4(5) 2_644 .
N6 Mn2 N10 C13 -122.8(5) . .
N13 Mn2 N10 C13 35(2) . .
N7 Mn2 N10 C14 -157.0(5) 2_544 .
N1 Mn2 N10 C14 25.0(5) 1_655 .
N8 Mn2 N10 C14 -66.9(5) 2_644 .
N6 Mn2 N10 C14 114.8(5) . .
N13 Mn2 N10 C14 -88(2) . .
N4 Mn1 N11 C11 -132.6(5) . .
N4 Mn1 N11 C11 47.4(5) 3_544 .
O1 Mn1 N11 C11 -43.8(5) . .
O1 Mn1 N11 C11 136.2(5) 3_544 .
N11 Mn1 N11 C11 -143(100) 3_544 .
N4 Mn1 N11 C10 -14.8(5) . .
N4 Mn1 N11 C10 165.2(5) 3_544 .
O1 Mn1 N11 C10 73.9(5) . .
O1 Mn1 N11 C10 -106.1(5) 3_544 .
N11 Mn1 N11 C10 -26(100) 3_544 .
N4 Mn1 N11 C12 107.7(5) . .
N4 Mn1 N11 C12 -72.3(5) 3_544 .
O1 Mn1 N11 C12 -163.5(5) . .
O1 Mn1 N11 C12 16.5(5) 3_544 .
N11 Mn1 N11 C12 97(100) 3_544 .
Mn2 N1 C1 W1 32(15) 1_455 .
C7 W1 C1 N1 34(14) . .
C8 W1 C1 N1 129(14) . .
C4 W1 C1 N1 -111(14) . .
C3 W1 C1 N1 -37(14) . .
C2 W1 C1 N1 -49(14) . .
C5 W1 C1 N1 102(14) . .
C6 W1 C1 N1 178(100) . .
C7 W1 C2 N2 -27(37) . .
C8 W1 C2 N2 -115(37) . .
C4 W1 C2 N2 129(37) . .
C1 W1 C2 N2 63(37) . .
C3 W1 C2 N2 51(37) . .
C5 W1 C2 N2 -73(37) . .
C6 W1 C2 N2 -175(100) . .
C7 W1 C3 N3 167(15) . .
C8 W1 C3 N3 106(15) . .
C4 W1 C3 N3 8(15) . .
C1 W1 C3 N3 -86(15) . .
C2 W1 C3 N3 86(15) . .
C5 W1 C3 N3 -138(15) . .
C6 W1 C3 N3 -33(15) . .
Mn1 N4 C4 W1 72(10) . .
C7 W1 C4 N4 15(10) . .
C8 W1 C4 N4 -89(9) . .
C1 W1 C4 N4 120(9) . .
C3 W1 C4 N4 50(9) . .
C2 W1 C4 N4 -27(9) . .
C5 W1 C4 N4 179(100) . .
C6 W1 C4 N4 -159(9) . .
C7 W1 C5 N5 110(18) . .
C8 W1 C5 N5 -162(18) . .
C4 W1 C5 N5 -61(18) . .
C1 W1 C5 N5 3(18) . .
C3 W1 C5 N5 54(18) . .
C2 W1 C5 N5 158(18) . .
C6 W1 C5 N5 -82(18) . .
Mn2 N6 C6 W1 -11(20) . .
C7 W1 C6 N6 150(16) . .
C8 W1 C6 N6 -150(17) . .
C4 W1 C6 N6 -37(17) . .
C1 W1 C6 N6 55(17) . .
C3 W1 C6 N6 5(17) . .
C2 W1 C6 N6 -94(17) . .
C5 W1 C6 N6 130(17) . .
Mn2 N7 C7 W1 46(19) 2_554 .
C8 W1 C7 N7 117(17) . .
C4 W1 C7 N7 6(17) . .
C1 W1 C7 N7 -96(17) . .
C3 W1 C7 N7 -29(17) . .
C2 W1 C7 N7 47(17) . .
C5 W1 C7 N7 -165(17) . .
C6 W1 C7 N7 176(100) . .
Mn2 N8 C8 W1 -8(14) 2_654 .
C7 W1 C8 N8 1(10) . .
C4 W1 C8 N8 146(10) . .
C1 W1 C8 N8 -99(10) . .
C3 W1 C8 N8 59(10) . .
C2 W1 C8 N8 80(10) . .
C5 W1 C8 N8 -72(10) . .
C6 W1 C8 N8 -149(10) . .
C12 N9 C9 N12 58.7(8) . .
C13 N9 C9 N12 -59.0(8) . .
C11 N12 C9 N9 -58.2(8) . .
C14 N12 C9 N9 59.1(8) . .
C13 N10 C10 N11 -57.0(7) . .
C14 N10 C10 N11 58.5(8) . .
Mn2 N10 C10 N11 -178.6(5) . .
C11 N11 C10 N10 -58.3(8) . .
C12 N11 C10 N10 58.0(7) . .
Mn1 N11 C10 N10 -176.2(4) . .
C14 N12 C11 N11 -58.8(8) . .
C9 N12 C11 N11 58.6(8) . .
C10 N11 C11 N12 58.3(8) . .
C12 N11 C11 N12 -58.2(8) . .
Mn1 N11 C11 N12 178.4(5) . .
C13 N9 C12 N11 58.6(8) . .
C9 N9 C12 N11 -58.5(8) . .
C11 N11 C12 N9 57.7(8) . .
C10 N11 C12 N9 -58.4(8) . .
Mn1 N11 C12 N9 177.4(5) . .
C12 N9 C13 N10 -58.2(8) . .
C9 N9 C13 N10 59.6(8) . .
C10 N10 C13 N9 57.1(8) . .
C14 N10 C13 N9 -58.9(7) . .
Mn2 N10 C13 N9 175.0(5) . .
C11 N12 C14 N10 58.1(8) . .
C9 N12 C14 N10 -58.9(8) . .
C10 N10 C14 N12 -58.0(8) . .
C13 N10 C14 N12 58.0(7) . .
Mn2 N10 C14 N12 -176.6(5) . .
N7 Mn2 N13 C16 -72.8(18) 2_544 .
N1 Mn2 N13 C16 105.3(19) 1_655 .
N8 Mn2 N13 C16 -162.8(19) 2_644 .
N6 Mn2 N13 C16 15.5(19) . .
N10 Mn2 N13 C16 -142(2) . .
N7 Mn2 N13 C15 43.2(9) 2_544 .
N1 Mn2 N13 C15 -138.7(9) 1_655 .
N8 Mn2 N13 C15 -46.7(9) 2_644 .
N6 Mn2 N13 C15 131.5(9) . .
N10 Mn2 N13 C15 -26(2) . .
N7 Mn2 N13 C17 151.8(11) 2_544 .
N1 Mn2 N13 C17 -30.1(11) 1_655 .
N8 Mn2 N13 C17 61.8(11) 2_644 .
N6 Mn2 N13 C17 -119.9(11) . .
N10 Mn2 N13 C17 83(2) . .
C17 N14 N14' C19 139(2) . .
C20' N14 N14' C19 79(5) . .
C19 N14 N14' C17 -139(2) . .
C20' N14 N14' C17 -61(5) . .
C20' N15 N15' C15 -129(2) . .
C18 N15 N15' C15 -21(9) . .
C18 N15 N15' C20' 108(8) . .
C15 N15 N15' C20' 129(2) . .
C20' N15' C15 N15 -39.5(19) . .
N15 N15' C15 N13 107(2) . .
C20' N15' C15 N13 68(3) . .
C20' N15 C15 N15' 51(3) . .
C18 N15 C15 N15' 173(3) . .
C20' N15 C15 N13 -62(2) . .
N15' N15 C15 N13 -114(3) . .
C18 N15 C15 N13 60(2) . .
C16 N13 C15 N15' -131(3) . .
C17 N13 C15 N15' -14(3) . .
Mn2 N13 C15 N15' 106(3) . .
C16 N13 C15 N15 -62(2) . .
C17 N13 C15 N15 55.1(19) . .
Mn2 N13 C15 N15 175.2(13) . .
C15 N13 C16 N16 62(3) . .
C17 N13 C16 N16 -39(3) . .
Mn2 N13 C16 N16 -173.9(16) . .
C18 N16 C16 N13 -68(3) . .
C19 N16 C16 N13 43(3) . .
C19 N14 C17 N13 -63(3) . .
C20' N14 C17 N13 64(2) . .
N14' N14 C17 N13 -99.9(19) . .
C19 N14 C17 N14' 37(2) . .
C20' N14 C17 N14' 163.4(17) . .
C16 N13 C17 N14 48(3) . .
C15 N13 C17 N14 -57(2) . .
Mn2 N13 C17 N14 -176.7(14) . .
C16 N13 C17 N14' -26(3) . .
C15 N13 C17 N14' -130.6(16) . .
Mn2 N13 C17 N14' 109.2(14) . .
C19 N14' C17 N14 -27.9(16) . .
C19 N14' C17 N13 82.3(18) . .
N14 N14' C17 N13 110.2(19) . .
C20' N15 C18 N16 58(3) . .
N15' N15 C18 N16 -43(9) . .
C15 N15 C18 N16 -62(2) . .
C19 N16 C18 N15 -49(3) . .
C16 N16 C18 N15 64(3) . .
C17 N14 C19 N14' -38(2) . .
C20' N14 C19 N14' -160.3(18) . .
C17 N14 C19 N16 67(3) . .
C20' N14 C19 N16 -56(3) . .
N14' N14 C19 N16 105(2) . .
C17 N14' C19 N14 29.5(16) . .
C17 N14' C19 N16 -75(2) . .
N14 N14' C19 N16 -105(2) . .
C18 N16 C19 N14 50(3) . .
C16 N16 C19 N14 -57(3) . .
C18 N16 C19 N14' 129(2) . .
C16 N16 C19 N14' 23(3) . .
N15' N15 C20' C20 -137(3) . 2_645
C18 N15 C20' C20 62(3) . 2_645
C15 N15 C20' C20 177.3(18) . 2_645
C18 N15 C20' N15' -161(3) . .
C15 N15 C20' N15' -45(2) . .
N15' N15 C20' N14 102(3) . .
C18 N15 C20' N14 -59(3) . .
C15 N15 C20' N14 57(2) . .
C15 N15' C20' N15 45(2) . .
N15 N15' C20' C20 73(4) . 2_645
C15 N15' C20' C20 118(3) . 2_645
N15 N15' C20' N14 -101(2) . .
C15 N15' C20' N14 -56(3) . .
C19 N14 C20' N15 62(3) . .
C17 N14 C20' N15 -61(2) . .
N14' N14 C20' N15 -7(6) . .
C19 N14 C20' C20 -54(3) . 2_645
C17 N14 C20' C20 -177(2) . 2_645
N14' N14 C20' C20 -123(5) . 2_645
C19 N14 C20' N15' 123(3) . .
C17 N14 C20' N15' -1(3) . .
N14' N14 C20' N15' 53(6) . .
